data_7002837
loop_
_publ_author_name
'Takemura, Yukie'
'Nakajima, Takayuki'
'Tanase, Tomoaki'

_publ_section_title
;
 Interconversion between ladder-type octanuclear and linear
 tetranuclear copper(i) complexes supported by tetraphosphine ligands
;
_journal_issue 46
_journal_name_full 'Dalton Transactions'
_journal_page_first 10231
_journal_page_last 10243
_journal_paper_doi 10.1039/b909252h
_journal_year 2009
_chemical_formula_moiety 'C78 H72 Cu8 I8 P8 '
_chemical_formula_sum 'C78 H72 Cu8 I8 P8'
_chemical_formula_weight 2780.82
_space_group_IT_number 14
_symmetry_cell_setting monoclinic
_symmetry_Int_Tables_number 14
_symmetry_space_group_name_Hall '-P 2ybc'
_symmetry_space_group_name_H-M 'P 1 21/c 1'
_cell_angle_alpha 90.0000
_cell_angle_beta 93.1976(10)
_cell_angle_gamma 90.0000
_cell_formula_units_Z 2
_cell_length_a 12.395(4)
_cell_length_b 14.453(5)
_cell_length_c 23.562(8)
_cell_measurement_reflns_used 6056
_cell_measurement_temperature 153(2)
_cell_measurement_theta_max 27.5
_cell_measurement_theta_min 3.2
_cell_volume 4214(2)
_computing_cell_refinement CrystalClear
_computing_data_collection CrystalClear
_computing_data_reduction CrystalStructure
_computing_molecular_graphics ORTEP-II
_computing_publication_material 'CrystalStructure 3.8'
_computing_structure_refinement SHELXL
_computing_structure_solution SIR92
_diffrn_ambient_temperature 153(2)
_diffrn_detector_area_resol_mean 7.31
_diffrn_measured_fraction_theta_full 0.988
_diffrn_measured_fraction_theta_max 0.988
_diffrn_measurement_device_type 'Rigaku Mercury'
_diffrn_measurement_method \w
_diffrn_radiation_type 'Mo K\a'
_diffrn_radiation_wavelength 0.71070
_diffrn_reflns_av_R_equivalents 0.029
_diffrn_reflns_limit_h_max 15
_diffrn_reflns_limit_h_min 0
_diffrn_reflns_limit_k_max 18
_diffrn_reflns_limit_k_min 0
_diffrn_reflns_limit_l_max 30
_diffrn_reflns_limit_l_min -28
_diffrn_reflns_number 38767
_diffrn_reflns_theta_full 27.50
_diffrn_reflns_theta_max 27.20
_exptl_absorpt_coefficient_mu 5.103
_exptl_absorpt_correction_T_max 0.775
_exptl_absorpt_correction_T_min 0.658
_exptl_absorpt_correction_type multi-scan
_exptl_absorpt_process_details 'Jacobson, R. (1998) Private communication'
_exptl_crystal_colour colorless
_exptl_crystal_density_diffrn 2.191
_exptl_crystal_density_method 'not measured'
_exptl_crystal_description needle
_exptl_crystal_F_000 2632.00
_exptl_crystal_size_max 0.35
_exptl_crystal_size_mid 0.07
_exptl_crystal_size_min 0.05
_refine_diff_density_max 2.73
_refine_diff_density_min -1.51
_refine_ls_extinction_coef none
_refine_ls_extinction_method SHELXL
_refine_ls_goodness_of_fit_ref 1.036
_refine_ls_hydrogen_treatment refall
_refine_ls_number_parameters 462
_refine_ls_number_reflns 9071
_refine_ls_R_factor_gt 0.0577
_refine_ls_shift/su_max 0.0100
_refine_ls_structure_factor_coef Fsqd
_refine_ls_weighting_details 'w = 1/[\s^2^(Fo^2^)+(0.0649P)^2^+92.4846P] where P=(Fo^2^+2Fc^2^)/3'
_refine_ls_weighting_scheme calc
_refine_ls_wR_factor_ref 0.1388
_reflns_number_gt 5037
_reflns_number_total 9071
_reflns_threshold_expression F^2^>2.0\s(F^2^)
_cod_data_source_file b909252h.txt
_cod_data_source_block '_compound1c-revised'
_cod_original_formula_sum 'C78 H72 Cu8 I8 P8 '
_cod_database_code 7002837

loop_
_symmetry_equiv_pos_site_id
_symmetry_equiv_pos_as_xyz
1 +X,+Y,+Z
2 -X,1/2+Y,1/2-Z
3 -X,-Y,-Z
4 +X,1/2-Y,1/2+Z

loop_
_atom_site_label
_atom_site_type_symbol
_atom_site_fract_x
_atom_site_fract_y
_atom_site_fract_z
_atom_site_U_iso_or_equiv
_atom_site_adp_type
_atom_site_occupancy
_atom_site_symmetry_multiplicity
_atom_site_calc_flag
_atom_site_refinement_flags
_atom_site_disorder_assembly
_atom_site_disorder_group
I(1) I 0.78043(7) 0.04293(6) 0.58859(3) 0.0355(2) Uani 1.00 1 d . . .
I(2) I 0.92222(7) -0.13977(6) 0.49265(4) 0.0431(2) Uani 1.00 1 d . . .
I(3) I 1.02866(8) -0.28451(6) 0.36645(4) 0.0479(2) Uani 1.00 1 d . . .
I(4) I 1.34274(9) -0.26608(8) 0.32832(4) 0.0577(3) Uani 1.00 1 d . . .
Cu(1) Cu 0.78468(15) 0.23162(12) 0.58116(7) 0.0482(4) Uani 1.00 1 d . . .
Cu(2) Cu 0.88437(13) 0.03843(11) 0.49513(6) 0.0364(3) Uani 1.00 1 d . . .
Cu(3) Cu 1.01010(12) -0.10570(10) 0.39799(7) 0.0350(3) Uani 1.00 1 d . . .
Cu(4) Cu 1.16558(14) -0.17273(11) 0.31732(7) 0.0418(4) Uani 1.00 1 d . . .
P(1) P 0.7338(2) 0.2794(2) 0.49394(13) 0.0293(6) Uani 1.00 1 d . . .
P(2) P 0.8142(2) 0.11492(19) 0.42002(12) 0.0246(6) Uani 1.00 1 d . . .
P(3) P 0.9389(2) -0.0039(2) 0.33506(13) 0.0255(6) Uani 1.00 1 d . . .
P(4) P 1.1096(2) -0.0690(2) 0.25336(13) 0.0309(7) Uani 1.00 1 d . . .
C(1) C 0.8077(9) 0.2411(7) 0.4321(5) 0.030(2) Uani 1.00 1 d . . .
C(2) C 0.9044(8) 0.1124(7) 0.3609(5) 0.028(2) Uani 1.00 1 d . . .
C(3) C 1.0385(9) 0.0303(7) 0.2842(4) 0.029(2) Uani 1.00 1 d . . .
C(4) C 0.7382(9) 0.4061(7) 0.4864(4) 0.029(2) Uani 1.00 1 d . . .
C(5) C 0.8240(11) 0.4499(8) 0.4637(6) 0.043(3) Uani 1.00 1 d . . .
C(6) C 0.8301(13) 0.5461(9) 0.4597(6) 0.053(3) Uani 1.00 1 d . . .
C(7) C 0.7455(12) 0.5981(8) 0.4797(6) 0.046(3) Uani 1.00 1 d . . .
C(8) C 0.6618(11) 0.5561(9) 0.5022(7) 0.055(4) Uani 1.00 1 d . . .
C(9) C 0.6576(10) 0.4598(9) 0.5065(7) 0.048(3) Uani 1.00 1 d . . .
C(10) C 0.5938(9) 0.2527(7) 0.4751(5) 0.030(2) Uani 1.00 1 d . . .
C(11) C 0.5438(10) 0.2671(9) 0.4222(6) 0.040(3) Uani 1.00 1 d . . .
C(12) C 0.4380(11) 0.2416(9) 0.4095(6) 0.044(3) Uani 1.00 1 d . . .
C(13) C 0.3801(11) 0.2014(10) 0.4505(7) 0.052(3) Uani 1.00 1 d . . .
C(14) C 0.4223(11) 0.1890(9) 0.5029(7) 0.050(3) Uani 1.00 1 d . . .
C(15) C 0.5291(11) 0.2134(8) 0.5169(6) 0.045(3) Uani 1.00 1 d . . .
C(16) C 0.6817(8) 0.0852(8) 0.3878(4) 0.029(2) Uani 1.00 1 d . . .
C(17) C 0.6471(9) 0.1155(8) 0.3333(4) 0.030(2) Uani 1.00 1 d . . .
C(18) C 0.5467(9) 0.0888(9) 0.3091(5) 0.038(3) Uani 1.00 1 d . . .
C(19) C 0.4815(12) 0.0300(11) 0.3399(7) 0.058(4) Uani 1.00 1 d . . .
C(20) C 0.5165(11) 0.0010(10) 0.3931(7) 0.058(4) Uani 1.00 1 d . . .
C(21) C 0.6160(10) 0.0283(8) 0.4171(5) 0.038(3) Uani 1.00 1 d . . .
C(22) C 0.8188(10) -0.0432(8) 0.2925(5) 0.039(3) Uani 1.00 1 d . . .
C(23) C 0.7896(12) -0.0061(11) 0.2395(6) 0.053(3) Uani 1.00 1 d . . .
C(24) C 0.6947(14) -0.0399(13) 0.2117(6) 0.065(5) Uani 1.00 1 d . . .
C(25) C 0.6394(16) -0.1054(13) 0.2330(12) 0.098(8) Uani 1.00 1 d . . .
C(26) C 0.6656(14) -0.1414(12) 0.2860(11) 0.096(7) Uani 1.00 1 d . . .
C(27) C 0.7575(12) -0.1101(9) 0.3148(7) 0.062(4) Uani 1.00 1 d . . .
C(28) C 1.0142(9) -0.1079(8) 0.1962(5) 0.033(2) Uani 1.00 1 d . . .
C(29) C 0.9938(11) -0.0563(8) 0.1482(5) 0.043(3) Uani 1.00 1 d . . .
C(30) C 0.9167(12) -0.0847(11) 0.1074(5) 0.051(3) Uani 1.00 1 d . . .
C(31) C 0.8578(9) -0.1644(8) 0.1155(5) 0.036(2) Uani 1.00 1 d . . .
C(32) C 0.8778(11) -0.2181(9) 0.1625(6) 0.047(3) Uani 1.00 1 d . . .
C(33) C 0.9573(10) -0.1894(8) 0.2028(5) 0.041(3) Uani 1.00 1 d . . .
C(34) C 1.2157(11) -0.0131(9) 0.2160(5) 0.040(3) Uani 1.00 1 d . . .
C(35) C 1.2181(11) 0.0813(10) 0.2044(6) 0.052(3) Uani 1.00 1 d . . .
C(36) C 1.2999(14) 0.1210(11) 0.1744(7) 0.063(4) Uani 1.00 1 d . . .
C(37) C 1.3833(12) 0.0663(13) 0.1585(7) 0.062(4) Uani 1.00 1 d . . .
C(38) C 1.3818(12) -0.0264(13) 0.1681(7) 0.062(4) Uani 1.00 1 d . . .
C(39) C 1.3012(10) -0.0680(9) 0.1987(6) 0.044(3) Uani 1.00 1 d . . .
H(1) H 0.7761 0.2692 0.3983 0.037 Uiso 1.00 1 c R . .
H(2) H 0.8816 0.2635 0.4367 0.037 Uiso 1.00 1 c R . .
H(3) H 0.8708 0.1462 0.3300 0.036 Uiso 1.00 1 c R . .
H(4) H 0.9700 0.1429 0.3731 0.036 Uiso 1.00 1 c R . .
H(5) H 1.0025 0.0645 0.2542 0.033 Uiso 1.00 1 c R . .
H(6) H 1.0909 0.0696 0.3034 0.033 Uiso 1.00 1 c R . .
H(7) H 0.8831 0.4131 0.4507 0.052 Uiso 1.00 1 c R . .
H(8) H 0.8921 0.5753 0.4440 0.064 Uiso 1.00 1 c R . .
H(9) H 0.7465 0.6642 0.4773 0.056 Uiso 1.00 1 c R . .
H(10) H 0.6030 0.5921 0.5157 0.066 Uiso 1.00 1 c R . .
H(11) H 0.5976 0.4303 0.5235 0.058 Uiso 1.00 1 c R . .
H(12) H 0.5842 0.2958 0.3933 0.045 Uiso 1.00 1 c R . .
H(13) H 0.4045 0.2522 0.3724 0.055 Uiso 1.00 1 c R . .
H(14) H 0.3065 0.1822 0.4411 0.063 Uiso 1.00 1 c R . .
H(15) H 0.3793 0.1632 0.5315 0.059 Uiso 1.00 1 c R . .
H(16) H 0.5601 0.2031 0.5548 0.052 Uiso 1.00 1 c R . .
H(17) H 0.6937 0.1549 0.3128 0.036 Uiso 1.00 1 c R . .
H(18) H 0.5229 0.1098 0.2718 0.046 Uiso 1.00 1 c R . .
H(19) H 0.4139 0.0092 0.3230 0.065 Uiso 1.00 1 c R . .
H(20) H 0.4693 -0.0372 0.4148 0.070 Uiso 1.00 1 c R . .
H(21) H 0.6404 0.0069 0.4543 0.047 Uiso 1.00 1 c R . .
H(22) H 0.8337 0.0429 0.2230 0.067 Uiso 1.00 1 c R . .
H(23) H 0.6707 -0.0159 0.1750 0.074 Uiso 1.00 1 c R . .
H(24) H 0.5772 -0.1294 0.2115 0.115 Uiso 1.00 1 c R . .
H(25) H 0.6210 -0.1882 0.3020 0.114 Uiso 1.00 1 c R . .
H(26) H 0.7787 -0.1346 0.3517 0.074 Uiso 1.00 1 c R . .
H(27) H 1.0341 0.0000 0.1426 0.052 Uiso 1.00 1 c R . .
H(28) H 0.9038 -0.0480 0.0728 0.062 Uiso 1.00 1 c R . .
H(29) H 0.8029 -0.1820 0.0868 0.042 Uiso 1.00 1 c R . .
H(30) H 0.8368 -0.2751 0.1684 0.055 Uiso 1.00 1 c R . .
H(31) H 0.9723 -0.2267 0.2366 0.049 Uiso 1.00 1 c R . .
H(32) H 1.1607 0.1207 0.2170 0.061 Uiso 1.00 1 c R . .
H(33) H 1.2972 0.1858 0.1646 0.075 Uiso 1.00 1 c R . .
H(34) H 1.4446 0.0939 0.1405 0.075 Uiso 1.00 1 c R . .
H(35) H 1.4376 -0.0658 0.1540 0.074 Uiso 1.00 1 c R . .
H(36) H 1.3039 -0.1333 0.2070 0.054 Uiso 1.00 1 c R . .

loop_
_atom_site_aniso_label
_atom_site_aniso_U_11
_atom_site_aniso_U_22
_atom_site_aniso_U_33
_atom_site_aniso_U_12
_atom_site_aniso_U_13
_atom_site_aniso_U_23
I(1) 0.0293(4) 0.0421(4) 0.0355(4) -0.0031(3) 0.0038(3) -0.0000(3)
I(2) 0.0367(5) 0.0460(5) 0.0466(5) -0.0039(3) 0.0025(3) 0.0060(4)
I(3) 0.0501(5) 0.0340(4) 0.0584(6) -0.0066(4) -0.0066(4) 0.0012(4)
I(4) 0.0585(6) 0.0659(6) 0.0491(6) 0.0280(5) 0.0057(4) -0.0026(4)
Cu(1) 0.0577(11) 0.0495(10) 0.0362(9) 0.0051(8) -0.0079(8) 0.0071(7)
Cu(2) 0.0398(9) 0.0403(8) 0.0292(8) 0.0022(7) 0.0026(6) 0.0058(6)
Cu(3) 0.0332(8) 0.0330(7) 0.0387(8) 0.0003(6) 0.0012(6) 0.0071(6)
Cu(4) 0.0467(10) 0.0394(8) 0.0392(9) 0.0104(7) 0.0005(7) 0.0034(7)
P(1) 0.0291(17) 0.0290(15) 0.0300(16) 0.0050(12) 0.0029(13) 0.0006(12)
P(2) 0.0226(15) 0.0248(14) 0.0266(15) 0.0000(11) 0.0016(12) -0.0025(11)
P(3) 0.0238(15) 0.0239(13) 0.0288(15) 0.0015(11) 0.0006(12) -0.0022(12)
P(4) 0.0316(17) 0.0306(15) 0.0306(16) 0.0046(12) 0.0019(13) -0.0029(12)
C(1) 0.025(6) 0.032(6) 0.034(6) 0.000(4) 0.012(5) -0.002(5)
C(2) 0.022(6) 0.027(5) 0.036(6) 0.003(4) 0.001(5) 0.003(4)
C(3) 0.035(6) 0.024(5) 0.028(6) 0.004(4) -0.002(5) -0.000(4)
C(4) 0.028(6) 0.031(6) 0.028(6) 0.012(5) 0.003(5) -0.003(4)
C(5) 0.052(8) 0.029(6) 0.051(8) 0.008(5) 0.024(6) 0.001(5)
C(6) 0.083(11) 0.035(7) 0.042(8) -0.016(7) 0.018(7) -0.001(6)
C(7) 0.056(9) 0.022(6) 0.059(9) 0.003(6) -0.010(7) -0.008(6)
C(8) 0.038(8) 0.037(7) 0.090(12) 0.012(6) -0.001(8) -0.016(7)
C(9) 0.028(7) 0.035(7) 0.082(10) -0.003(5) 0.004(7) -0.009(7)
C(10) 0.034(6) 0.023(5) 0.033(6) 0.009(4) 0.006(5) 0.008(4)
C(11) 0.026(7) 0.040(7) 0.056(8) 0.002(5) 0.023(6) 0.000(6)
C(12) 0.042(8) 0.046(7) 0.046(8) 0.006(6) 0.004(6) 0.009(6)
C(13) 0.036(8) 0.045(8) 0.074(11) 0.007(6) -0.000(7) -0.005(7)
C(14) 0.038(8) 0.031(7) 0.085(11) -0.004(5) 0.027(8) 0.005(7)
C(15) 0.055(9) 0.027(6) 0.053(8) 0.012(6) 0.013(6) 0.007(5)
C(16) 0.019(5) 0.042(6) 0.026(6) -0.001(5) 0.002(4) -0.008(5)
C(17) 0.026(6) 0.037(6) 0.028(6) 0.002(5) 0.008(5) -0.002(5)
C(18) 0.025(6) 0.047(7) 0.041(7) -0.002(5) -0.009(5) -0.014(6)
C(19) 0.046(8) 0.057(9) 0.068(10) -0.013(7) -0.025(7) -0.007(7)
C(20) 0.035(8) 0.046(8) 0.092(12) -0.021(6) -0.006(8) 0.014(8)
C(21) 0.032(7) 0.038(6) 0.044(7) -0.008(5) -0.001(5) 0.013(5)
C(22) 0.037(7) 0.032(6) 0.047(7) 0.008(5) -0.007(6) -0.015(5)
C(23) 0.052(9) 0.066(9) 0.041(8) 0.031(7) -0.004(6) -0.013(7)
C(24) 0.062(10) 0.082(12) 0.046(9) 0.026(9) -0.035(8) -0.029(8)
C(25) 0.070(13) 0.044(10) 0.17(2) 0.009(9) -0.056(14) -0.040(12)
C(26) 0.047(10) 0.049(10) 0.19(2) 0.004(8) -0.054(13) -0.009(12)
C(27) 0.043(8) 0.035(7) 0.103(13) -0.006(6) -0.030(8) -0.003(7)
C(28) 0.030(6) 0.040(6) 0.029(6) 0.009(5) 0.005(5) -0.006(5)
C(29) 0.046(8) 0.037(7) 0.046(8) 0.000(5) -0.004(6) -0.003(5)
C(30) 0.048(8) 0.069(10) 0.036(7) 0.006(7) 0.005(6) 0.004(7)
C(31) 0.022(6) 0.041(7) 0.043(7) 0.001(5) -0.006(5) -0.011(5)
C(32) 0.043(8) 0.042(7) 0.056(9) -0.000(6) -0.009(6) -0.010(6)
C(33) 0.040(7) 0.034(6) 0.048(8) 0.005(5) -0.000(6) -0.003(5)
C(34) 0.049(8) 0.044(7) 0.028(6) -0.004(6) -0.006(5) -0.001(5)
C(35) 0.045(9) 0.052(8) 0.062(9) 0.009(7) 0.021(7) 0.013(7)
C(36) 0.066(11) 0.052(9) 0.073(11) -0.003(8) 0.014(9) 0.010(8)
C(37) 0.040(9) 0.088(13) 0.057(10) -0.017(8) -0.005(7) 0.007(9)
C(38) 0.036(8) 0.091(13) 0.060(10) 0.001(8) 0.012(7) -0.011(9)
C(39) 0.036(8) 0.048(8) 0.050(8) 0.015(6) 0.011(6) 0.001(6)

loop_
_atom_type_symbol
_atom_type_description
_atom_type_scat_dispersion_real
_atom_type_scat_dispersion_imag
_atom_type_scat_source
C C 0.003 0.002
;
International Tables for Crystallography
(1992, Vol. C, Tables 4.2.6.8 and 6.1.1.4)
;
H H 0.000 0.000
;
International Tables for Crystallography
(1992, Vol. C, Table 6.1.1.4)
;
Cu Cu 0.320 1.265
;
International Tables for Crystallography
(1992, Vol. C, Tables 4.2.6.8 and 6.1.1.4)
;
I I -0.474 1.812
;
International Tables for Crystallography
(1992, Vol. C, Tables 4.2.6.8 and 6.1.1.4)
;
P P 0.102 0.094
;
International Tables for Crystallography
(1992, Vol. C, Tables 4.2.6.8 and 6.1.1.4)
;

loop_
_geom_angle_atom_site_label_1
_geom_angle_atom_site_label_2
_geom_angle_atom_site_label_3
_geom_angle
_geom_angle_publ_flag
_geom_angle_site_symmetry_1
_geom_angle_site_symmetry_2
_geom_angle_site_symmetry_3
Cu(1) I(1) Cu(2) 87.63(5) yes . . .
Cu(1) I(1) Cu(3) 69.94(5) yes . . 3_756
Cu(2) I(1) Cu(3) 66.34(5) yes . . 3_756
Cu(2) I(2) Cu(2) 68.78(5) yes . . 3_756
Cu(2) I(2) Cu(3) 85.21(5) yes . . .
Cu(2) I(2) Cu(3) 65.84(4) yes 3_756 . .
Cu(1) I(3) Cu(3) 71.59(5) yes 3_756 . .
Cu(1) I(3) Cu(4) 57.95(5) yes 3_756 . .
Cu(3) I(3) Cu(4) 66.69(5) yes . . .
Cu(1) I(4) Cu(4) 57.59(5) yes 3_756 . .
I(1) Cu(1) I(3) 105.97(6) yes . . 3_756
I(1) Cu(1) I(4) 96.68(6) yes . . 3_756
I(1) Cu(1) Cu(4) 67.43(5) yes . . 3_756
I(1) Cu(1) P(1) 111.29(10) yes . . .
I(3) Cu(1) I(4) 96.26(5) yes 3_756 . 3_756
I(3) Cu(1) Cu(4) 60.68(5) yes 3_756 . 3_756
I(3) Cu(1) P(1) 122.10(11) yes 3_756 . .
I(4) Cu(1) Cu(4) 57.49(5) yes 3_756 . 3_756
I(4) Cu(1) P(1) 120.73(11) yes 3_756 . .
Cu(4) Cu(1) P(1) 177.19(12) yes 3_756 . .
I(1) Cu(2) I(2) 98.08(5) yes . . .
I(1) Cu(2) I(2) 111.01(5) yes . . 3_756
I(1) Cu(2) P(2) 117.98(10) yes . . .
I(2) Cu(2) I(2) 111.22(6) yes . . 3_756
I(2) Cu(2) P(2) 122.28(9) yes . . .
I(2) Cu(2) P(2) 96.67(9) yes 3_756 . .
I(1) Cu(3) I(2) 113.84(6) yes 3_756 . .
I(1) Cu(3) I(3) 104.63(5) yes 3_756 . .
I(1) Cu(3) P(3) 101.20(9) yes 3_756 . .
I(2) Cu(3) I(3) 95.83(5) yes . . .
I(2) Cu(3) P(3) 121.88(10) yes . . .
I(3) Cu(3) P(3) 118.93(10) yes . . .
I(3) Cu(4) I(4) 101.50(6) yes . . .
I(3) Cu(4) Cu(1) 61.36(5) yes . . 3_756
I(3) Cu(4) P(4) 121.76(11) yes . . .
I(4) Cu(4) Cu(1) 64.92(6) yes . . 3_756
I(4) Cu(4) P(4) 131.05(11) yes . . .
Cu(1) Cu(4) P(4) 154.88(11) yes 3_756 . .
Cu(1) P(1) C(1) 120.5(3) yes . . .
Cu(1) P(1) C(4) 112.9(3) yes . . .
Cu(1) P(1) C(10) 112.3(4) yes . . .
C(1) P(1) C(4) 101.7(5) yes . . .
C(1) P(1) C(10) 104.7(5) yes . . .
C(4) P(1) C(10) 102.8(5) yes . . .
Cu(2) P(2) C(1) 112.7(3) yes . . .
Cu(2) P(2) C(2) 111.5(3) yes . . .
Cu(2) P(2) C(16) 121.2(3) yes . . .
C(1) P(2) C(2) 99.8(5) yes . . .
C(1) P(2) C(16) 104.5(5) yes . . .
C(2) P(2) C(16) 104.6(5) yes . . .
Cu(3) P(3) C(2) 118.1(3) yes . . .
Cu(3) P(3) C(3) 110.8(3) yes . . .
Cu(3) P(3) C(22) 115.8(4) yes . . .
C(2) P(3) C(3) 98.5(5) yes . . .
C(2) P(3) C(22) 105.5(5) yes . . .
C(3) P(3) C(22) 106.3(5) yes . . .
Cu(4) P(4) C(3) 113.3(3) yes . . .
Cu(4) P(4) C(28) 117.3(4) yes . . .
Cu(4) P(4) C(34) 115.2(4) yes . . .
C(3) P(4) C(28) 102.9(5) yes . . .
C(3) P(4) C(34) 102.6(5) yes . . .
C(28) P(4) C(34) 103.7(5) yes . . .
P(1) C(1) P(2) 116.4(6) yes . . .
P(2) C(2) P(3) 115.5(6) yes . . .
P(3) C(3) P(4) 113.6(5) yes . . .
P(1) C(4) C(5) 121.7(9) yes . . .
P(1) C(4) C(9) 120.3(9) yes . . .
C(5) C(4) C(9) 117.9(11) yes . . .
C(4) C(5) C(6) 122.2(13) yes . . .
C(5) C(6) C(7) 118.0(14) yes . . .
C(6) C(7) C(8) 120.3(12) yes . . .
C(7) C(8) C(9) 120.9(13) yes . . .
C(4) C(9) C(8) 120.6(13) yes . . .
P(1) C(10) C(11) 124.6(9) yes . . .
P(1) C(10) C(15) 119.1(9) yes . . .
C(11) C(10) C(15) 116.3(11) yes . . .
C(10) C(11) C(12) 122.1(12) yes . . .
C(11) C(12) C(13) 119.4(13) yes . . .
C(12) C(13) C(14) 121.4(13) yes . . .
C(13) C(14) C(15) 120.4(14) yes . . .
C(10) C(15) C(14) 120.3(13) yes . . .
P(2) C(16) C(17) 122.1(8) yes . . .
P(2) C(16) C(21) 118.5(8) yes . . .
C(17) C(16) C(21) 119.3(10) yes . . .
C(16) C(17) C(18) 120.6(11) yes . . .
C(17) C(18) C(19) 118.8(12) yes . . .
C(18) C(19) C(20) 119.8(13) yes . . .
C(19) C(20) C(21) 121.0(14) yes . . .
C(16) C(21) C(20) 120.3(12) yes . . .
P(3) C(22) C(23) 122.2(10) yes . . .
P(3) C(22) C(27) 117.7(10) yes . . .
C(23) C(22) C(27) 120.0(13) yes . . .
C(22) C(23) C(24) 117.1(14) yes . . .
C(23) C(24) C(25) 121.8(17) yes . . .
C(24) C(25) C(26) 121.9(19) yes . . .
C(25) C(26) C(27) 118.2(18) yes . . .
C(22) C(27) C(26) 120.9(17) yes . . .
P(4) C(28) C(29) 121.5(9) yes . . .
P(4) C(28) C(33) 119.3(9) yes . . .
C(29) C(28) C(33) 119.1(11) yes . . .
C(28) C(29) C(30) 120.2(12) yes . . .
C(29) C(30) C(31) 120.2(12) yes . . .
C(30) C(31) C(32) 120.8(11) yes . . .
C(31) C(32) C(33) 118.3(12) yes . . .
C(28) C(33) C(32) 121.4(12) yes . . .
P(4) C(34) C(35) 123.9(10) yes . . .
P(4) C(34) C(39) 118.0(10) yes . . .
C(35) C(34) C(39) 118.2(12) yes . . .
C(34) C(35) C(36) 121.9(14) yes . . .
C(35) C(36) C(37) 119.0(15) yes . . .
C(36) C(37) C(38) 120.3(15) yes . . .
C(37) C(38) C(39) 121.8(15) yes . . .
C(34) C(39) C(38) 118.6(13) yes . . .
P(1) C(1) H(1) 109.3 no . . .
P(1) C(1) H(2) 108.6 no . . .
P(2) C(1) H(1) 108.0 no . . .
P(2) C(1) H(2) 107.3 no . . .
H(1) C(1) H(2) 106.9 no . . .
P(2) C(2) H(3) 108.1 no . . .
P(2) C(2) H(4) 107.9 no . . .
P(3) C(2) H(3) 108.2 no . . .
P(3) C(2) H(4) 108.1 no . . .
H(3) C(2) H(4) 108.9 no . . .
P(3) C(3) H(5) 108.7 no . . .
P(3) C(3) H(6) 108.3 no . . .
P(4) C(3) H(5) 109.0 no . . .
P(4) C(3) H(6) 108.6 no . . .
H(5) C(3) H(6) 108.6 no . . .
C(4) C(5) H(7) 119.1 no . . .
C(6) C(5) H(7) 118.7 no . . .
C(5) C(6) H(8) 120.5 no . . .
C(7) C(6) H(8) 121.5 no . . .
C(6) C(7) H(9) 120.4 no . . .
C(8) C(7) H(9) 119.3 no . . .
C(7) C(8) H(10) 120.1 no . . .
C(9) C(8) H(10) 119.0 no . . .
C(4) C(9) H(11) 119.2 no . . .
C(8) C(9) H(11) 120.2 no . . .
C(10) C(11) H(12) 118.8 no . . .
C(12) C(11) H(12) 119.1 no . . .
C(11) C(12) H(13) 120.9 no . . .
C(13) C(12) H(13) 119.7 no . . .
C(12) C(13) H(14) 119.2 no . . .
C(14) C(13) H(14) 119.4 no . . .
C(13) C(14) H(15) 120.1 no . . .
C(15) C(14) H(15) 119.5 no . . .
C(10) C(15) H(16) 119.4 no . . .
C(14) C(15) H(16) 120.3 no . . .
C(16) C(17) H(17) 119.0 no . . .
C(18) C(17) H(17) 120.4 no . . .
C(17) C(18) H(18) 120.6 no . . .
C(19) C(18) H(18) 120.6 no . . .
C(18) C(19) H(19) 119.5 no . . .
C(20) C(19) H(19) 120.6 no . . .
C(19) C(20) H(20) 119.0 no . . .
C(21) C(20) H(20) 119.9 no . . .
C(16) C(21) H(21) 119.2 no . . .
C(20) C(21) H(21) 120.4 no . . .
C(22) C(23) H(22) 120.5 no . . .
C(24) C(23) H(22) 122.4 no . . .
C(23) C(24) H(23) 120.2 no . . .
C(25) C(24) H(23) 118.0 no . . .
C(24) C(25) H(24) 119.3 no . . .
C(26) C(25) H(24) 118.9 no . . .
C(25) C(26) H(25) 120.7 no . . .
C(27) C(26) H(25) 121.1 no . . .
C(22) C(27) H(26) 118.9 no . . .
C(26) C(27) H(26) 120.2 no . . .
C(28) C(29) H(27) 120.0 no . . .
C(30) C(29) H(27) 119.8 no . . .
C(29) C(30) H(28) 119.6 no . . .
C(31) C(30) H(28) 120.2 no . . .
C(30) C(31) H(29) 118.7 no . . .
C(32) C(31) H(29) 120.5 no . . .
C(31) C(32) H(30) 121.3 no . . .
C(33) C(32) H(30) 120.4 no . . .
C(28) C(33) H(31) 119.3 no . . .
C(32) C(33) H(31) 119.3 no . . .
C(34) C(35) H(32) 119.3 no . . .
C(36) C(35) H(32) 118.8 no . . .
C(35) C(36) H(33) 120.4 no . . .
C(37) C(36) H(33) 120.7 no . . .
C(36) C(37) H(34) 120.1 no . . .
C(38) C(37) H(34) 119.6 no . . .
C(37) C(38) H(35) 120.3 no . . .
C(39) C(38) H(35) 117.9 no . . .
C(34) C(39) H(36) 120.9 no . . .
C(38) C(39) H(36) 120.4 no . . .

loop_
_geom_bond_atom_site_label_1
_geom_bond_atom_site_label_2
_geom_bond_distance
_geom_bond_publ_flag
_geom_bond_site_symmetry_1
_geom_bond_site_symmetry_2
I(1) Cu(1) 2.7334(19) yes . .
I(1) Cu(2) 2.6134(16) yes . .
I(1) Cu(3) 2.7519(17) yes . 3_756
I(2) Cu(2) 2.6191(18) yes . .
I(2) Cu(2) 2.8104(18) yes . 3_756
I(2) Cu(3) 2.5835(18) yes . .
I(3) Cu(1) 2.673(2) yes . 3_756
I(3) Cu(3) 2.7023(17) yes . .
I(3) Cu(4) 2.6551(19) yes . .
I(4) Cu(1) 2.769(2) yes . 3_756
I(4) Cu(4) 2.578(2) yes . .
Cu(1) Cu(4) 2.581(2) yes . 3_756
Cu(1) P(1) 2.226(3) yes . .
Cu(2) P(2) 2.222(3) yes . .
Cu(3) P(3) 2.236(3) yes . .
Cu(4) P(4) 2.210(3) yes . .
P(1) C(1) 1.849(12) yes . .
P(1) C(4) 1.841(11) yes . .
P(1) C(10) 1.808(12) yes . .
P(2) C(1) 1.848(11) yes . .
P(2) C(2) 1.835(12) yes . .
P(2) C(16) 1.822(11) yes . .
P(3) C(2) 1.846(11) yes . .
P(3) C(3) 1.836(12) yes . .
P(3) C(22) 1.837(12) yes . .
P(4) C(3) 1.853(11) yes . .
P(4) C(28) 1.832(11) yes . .
P(4) C(34) 1.811(13) yes . .
C(4) C(5) 1.372(18) yes . .
C(4) C(9) 1.370(18) yes . .
C(5) C(6) 1.396(18) yes . .
C(6) C(7) 1.39(2) yes . .
C(7) C(8) 1.34(2) yes . .
C(8) C(9) 1.396(19) yes . .
C(10) C(11) 1.376(17) yes . .
C(10) C(15) 1.422(18) yes . .
C(11) C(12) 1.380(18) yes . .
C(12) C(13) 1.36(2) yes . .
C(13) C(14) 1.33(2) yes . .
C(14) C(15) 1.39(2) yes . .
C(16) C(17) 1.400(15) yes . .
C(16) C(21) 1.370(17) yes . .
C(17) C(18) 1.395(16) yes . .
C(18) C(19) 1.40(2) yes . .
C(19) C(20) 1.37(2) yes . .
C(20) C(21) 1.385(18) yes . .
C(22) C(23) 1.390(19) yes . .
C(22) C(27) 1.35(2) yes . .
C(23) C(24) 1.40(2) yes . .
C(24) C(25) 1.29(2) yes . .
C(25) C(26) 1.37(3) yes . .
C(26) C(27) 1.37(2) yes . .
C(28) C(29) 1.365(17) yes . .
C(28) C(33) 1.386(17) yes . .
C(29) C(30) 1.380(19) yes . .
C(30) C(31) 1.38(2) yes . .
C(31) C(32) 1.365(19) yes . .
C(32) C(33) 1.394(19) yes . .
C(34) C(35) 1.39(2) yes . .
C(34) C(39) 1.403(19) yes . .
C(35) C(36) 1.39(2) yes . .
C(36) C(37) 1.37(2) yes . .
C(37) C(38) 1.36(2) yes . .
C(38) C(39) 1.40(2) yes . .
C(1) H(1) 0.959 no . .
C(1) H(2) 0.972 no . .
C(2) H(3) 0.952 no . .
C(2) H(4) 0.955 no . .
C(3) H(5) 0.951 no . .
C(3) H(6) 0.958 no . .
C(5) H(7) 0.969 no . .
C(6) H(8) 0.968 no . .
C(7) H(9) 0.957 no . .
C(8) H(10) 0.963 no . .
C(9) H(11) 0.965 no . .
C(11) H(12) 0.962 no . .
C(12) H(13) 0.959 no . .
C(13) H(14) 0.968 no . .
C(14) H(15) 0.958 no . .
C(15) H(16) 0.964 no . .
C(17) H(17) 0.961 no . .
C(18) H(18) 0.960 no . .
C(19) H(19) 0.956 no . .
C(20) H(20) 0.970 no . .
C(21) H(21) 0.961 no . .
C(23) H(22) 0.987 no . .
C(24) H(23) 0.964 no . .
C(25) H(24) 0.963 no . .
C(26) H(25) 0.963 no . .
C(27) H(26) 0.961 no . .
C(29) H(27) 0.968 no . .
C(30) H(28) 0.978 no . .
C(31) H(29) 0.966 no . .
C(32) H(30) 0.981 no . .
C(33) H(31) 0.971 no . .
C(35) H(32) 0.970 no . .
C(36) H(33) 0.964 no . .
C(37) H(34) 0.975 no . .
C(38) H(35) 0.969 no . .
C(39) H(36) 0.963 no . .
